data_7220302
loop_
_publ_author_name
'Ostrowska, Kinga'
'Kowalczyk, Iwona'
'Ka\'zmierczak, Micha\/l'
'Katrusiak, Andrzej'
'Szafran, Miros\/law'
'Komasa, Anna'
'Dega-Szafran, Zofia'

_publ_section_title
;
 Rare stoichiometry of carboxyl--carboxylate benzbetaine complexes: in
 vitro versus in silico
;
_journal_issue 22
_journal_name_full CrystEngComm
_journal_page_first 4143
_journal_paper_doi 10.1039/C5CE00054H
_journal_volume 17
_journal_year 2015
_chemical_formula_moiety 'C10 H14 N O2, I'
_chemical_formula_sum 'C10 H14 I N O2'
_chemical_formula_weight 307.12
_chemical_melting_point 502
_chemical_name_common '3-trimethylammonium-benzoic acid iodide'
_chemical_name_systematic
; 
3-trimethylammonium-benzoic acid iodide 
;
_space_group_IT_number 14
_symmetry_cell_setting monoclinic
_symmetry_space_group_name_Hall '-P 2yn'
_symmetry_space_group_name_H-M 'P 1 21/n 1'
_atom_sites_solution_hydrogens geom
_atom_sites_solution_primary direct
_atom_sites_solution_secondary difmap
_audit_creation_method SHELXL-97
_audit_update_record
;
2015-03-25 deposited with the CCDC.
2015-04-23 downloaded from the CCDC.
;
_cell_angle_alpha 90.00
_cell_angle_beta 105.735(3)
_cell_angle_gamma 90.00
_cell_formula_units_Z 4
_cell_length_a 8.1929(2)
_cell_length_b 11.3278(3)
_cell_length_c 13.1285(3)
_cell_measurement_reflns_used 2371
_cell_measurement_temperature 296(2)
_cell_measurement_theta_max 26.52
_cell_measurement_theta_min 2.41
_cell_volume 1172.76(5)
_computing_cell_refinement 'Bruker FRAMBO'
_computing_data_collection 'Bruker FRAMBO'
_computing_data_reduction 'Bruker SHELXTL'
_computing_molecular_graphics
;X-Seed (Barbour, 2001) 
and POV-Ray (Persistence of Vision, 2004)

Mercury (2008)
;
_computing_publication_material 'SHELXL-97 (Sheldrick, 1997)'
_computing_structure_refinement 'SHELXL-97 (Sheldrick, 1997)'
_computing_structure_solution 'SHELXS-97 (Sheldrick, 1990)'
_diffrn_ambient_temperature 296(2)
_diffrn_measured_fraction_theta_full 0.975
_diffrn_measured_fraction_theta_max 0.975
_diffrn_measurement_device_type 'multiwire proportional'
_diffrn_measurement_method 'phi and omega scans'
_diffrn_radiation_monochromator graphite
_diffrn_radiation_source 'fine-focus sealed tube'
_diffrn_radiation_type MoK\a
_diffrn_radiation_wavelength 0.71073
_diffrn_reflns_av_R_equivalents 0.1033
_diffrn_reflns_av_sigmaI/netI 0.0698
_diffrn_reflns_limit_h_max 10
_diffrn_reflns_limit_h_min -10
_diffrn_reflns_limit_k_max 13
_diffrn_reflns_limit_k_min -10
_diffrn_reflns_limit_l_max 16
_diffrn_reflns_limit_l_min -16
_diffrn_reflns_number 7686
_diffrn_reflns_theta_full 26.52
_diffrn_reflns_theta_max 26.52
_diffrn_reflns_theta_min 2.41
_exptl_absorpt_coefficient_mu 2.708
_exptl_absorpt_correction_T_max 0.873
_exptl_absorpt_correction_T_min 0.527
_exptl_absorpt_correction_type multi-scan
_exptl_absorpt_process_details
; 
Correction for absorption was made using XEMP (SHELXTL, 
Sheldrick (1990)).
;
_exptl_crystal_colour colourless
_exptl_crystal_density_diffrn 1.739
_exptl_crystal_density_method 'not measured'
_exptl_crystal_description plate
_exptl_crystal_F_000 600
_exptl_crystal_size_max 0.30
_exptl_crystal_size_mid 0.20
_exptl_crystal_size_min 0.05
_refine_diff_density_max 2.442
_refine_diff_density_min -1.653
_refine_diff_density_rms 0.234
_refine_ls_extinction_method none
_refine_ls_goodness_of_fit_ref 1.017
_refine_ls_hydrogen_treatment constr
_refine_ls_matrix_type full
_refine_ls_number_parameters 128
_refine_ls_number_reflns 2371
_refine_ls_number_restraints 0
_refine_ls_restrained_S_all 1.017
_refine_ls_R_factor_all 0.0765
_refine_ls_R_factor_gt 0.0675
_refine_ls_shift/su_max 0.000
_refine_ls_shift/su_mean 0.000
_refine_ls_structure_factor_coef Fsqd
_refine_ls_weighting_details 'calc w=1/[\s^2^(Fo^2^)+(0.1421P)^2^+0.0000P] where P=(Fo^2^+2Fc^2^)/3'
_refine_ls_weighting_scheme calc
_refine_ls_wR_factor_gt 0.1846
_refine_ls_wR_factor_ref 0.1988
_reflns_number_gt 1940
_reflns_number_total 2371
_reflns_threshold_expression >2sigma(I)
_cod_data_source_file c5ce00054h2.cif
_cod_data_source_block complex_1_1
_cod_depositor_comments
;
The following automatic conversions were performed:

'_symmetry_cell_setting' value 'Monoclinic' changed to 'monoclinic'
according to
/usr/data/users/saulius/crontab/automatic-downloads/rss-feeds/RSC/lib/dictionaries/cif_core.dic
dictionary named 'cif_core.dic' version 2.4.2 from 2011-04-26.

Automatic conversion script
Id: cif_fix_values 3271 2015-04-21 07:52:19Z andrius 

 Adding full bibliography for 7220300--7220302.cif.
;
_cod_original_sg_symbol_Hall -P2yn
_cod_original_sg_symbol_H-M P2(1)/n
_cod_database_code 7220302

loop_
_symmetry_equiv_pos_as_xyz
'x, y, z'
'-x+1/2, y+1/2, -z+1/2'
'-x, -y, -z'
'x-1/2, -y-1/2, z-1/2'

loop_
_atom_site_label
_atom_site_type_symbol
_atom_site_fract_x
_atom_site_fract_y
_atom_site_fract_z
_atom_site_U_iso_or_equiv
_atom_site_adp_type
_atom_site_occupancy
_atom_site_symmetry_multiplicity
_atom_site_calc_flag
_atom_site_refinement_flags
I1 I 0.36487(6) 0.92509(4) 0.69284(3) 0.0412(3) Uani 1 1 d .
O1 O 0.3436(7) 0.6306(5) 0.6246(5) 0.0525(13) Uani 1 1 d .
H1 H 0.3528 0.6961 0.6522 0.071 Uiso 1 1 calc R
O2 O 0.6026(9) 0.6055(7) 0.7321(7) 0.080(2) Uani 1 1 d .
C7 C 0.4815(10) 0.5688(7) 0.6658(6) 0.0450(18) Uani 1 1 d .
C1 C 0.4722(9) 0.4472(7) 0.6228(5) 0.0389(15) Uani 1 1 d .
C2 C 0.3230(8) 0.3970(6) 0.5630(5) 0.0326(13) Uani 1 1 d .
H2 H 0.2232 0.4408 0.5469 0.039 Uiso 1 1 calc R
C3 C 0.3210(8) 0.2815(6) 0.5270(5) 0.0318(13) Uani 1 1 d .
C4 C 0.4679(9) 0.2161(7) 0.5481(6) 0.0420(16) Uani 1 1 d .
H4 H 0.4657 0.1388 0.5238 0.050 Uiso 1 1 calc R
C5 C 0.6195(9) 0.2659(8) 0.6058(6) 0.0454(17) Uani 1 1 d .
H5 H 0.7192 0.2223 0.6196 0.054 Uiso 1 1 calc R
C6 C 0.6227(9) 0.3822(8) 0.6435(5) 0.0423(16) Uani 1 1 d .
H6 H 0.7244 0.4157 0.6820 0.051 Uiso 1 1 calc R
N1 N 0.1537(8) 0.2301(5) 0.4665(4) 0.0372(12) Uani 1 1 d .
C8 C 0.0690(11) 0.3107(8) 0.3766(7) 0.053(2) Uani 1 1 d .
H81 H 0.0539 0.3873 0.4041 0.080 Uiso 1 1 calc R
H82 H -0.0394 0.2788 0.3398 0.080 Uiso 1 1 calc R
H83 H 0.1386 0.3176 0.3287 0.080 Uiso 1 1 calc R
C9 C 0.0442(11) 0.2154(9) 0.5403(7) 0.058(2) Uani 1 1 d .
H91 H 0.0297 0.2904 0.5706 0.087 Uiso 1 1 calc R
H92 H 0.0972 0.1612 0.5956 0.087 Uiso 1 1 calc R
H93 H -0.0645 0.1850 0.5019 0.087 Uiso 1 1 calc R
C10 C 0.1729(12) 0.1109(8) 0.4197(6) 0.054(2) Uani 1 1 d .
H101 H 0.2414 0.1185 0.3712 0.081 Uiso 1 1 calc R
H102 H 0.0630 0.0811 0.3828 0.081 Uiso 1 1 calc R
H103 H 0.2263 0.0572 0.4753 0.081 Uiso 1 1 calc R

loop_
_atom_site_aniso_label
_atom_site_aniso_U_11
_atom_site_aniso_U_22
_atom_site_aniso_U_33
_atom_site_aniso_U_23
_atom_site_aniso_U_13
_atom_site_aniso_U_12
I1 0.0483(4) 0.0308(4) 0.0418(4) -0.00232(16) 0.0074(2) -0.00361(17)
O1 0.060(3) 0.032(3) 0.058(3) -0.007(3) 0.003(3) -0.006(3)
O2 0.055(4) 0.073(5) 0.093(5) -0.029(4) -0.013(4) -0.012(4)
C7 0.045(4) 0.047(5) 0.041(4) -0.001(3) 0.008(3) -0.011(3)
C1 0.032(3) 0.049(4) 0.031(3) 0.000(3) 0.001(2) -0.003(3)
C2 0.031(3) 0.030(3) 0.037(3) -0.005(3) 0.009(2) -0.001(3)
C3 0.030(3) 0.032(3) 0.031(3) 0.004(2) 0.005(2) -0.003(3)
C4 0.044(4) 0.035(4) 0.047(4) 0.004(3) 0.013(3) 0.012(3)
C5 0.037(4) 0.052(5) 0.047(4) 0.012(3) 0.011(3) 0.009(3)
C6 0.034(3) 0.058(5) 0.032(3) 0.006(3) 0.004(2) -0.005(3)
N1 0.041(3) 0.033(3) 0.035(3) -0.005(2) 0.006(2) -0.005(2)
C8 0.048(4) 0.047(5) 0.053(4) 0.007(4) -0.007(3) 0.003(4)
C9 0.049(4) 0.076(6) 0.054(4) -0.017(4) 0.022(4) -0.020(4)
C10 0.070(5) 0.041(4) 0.045(4) -0.013(4) 0.006(4) -0.004(4)

loop_
_atom_type_symbol
_atom_type_description
_atom_type_scat_dispersion_real
_atom_type_scat_dispersion_imag
_atom_type_scat_source
C C 0.0033 0.0016 'International Tables Vol C Tables 4.2.6.8 and 6.1.1.4'
H H 0.0000 0.0000 'International Tables Vol C Tables 4.2.6.8 and 6.1.1.4'
N N 0.0061 0.0033 'International Tables Vol C Tables 4.2.6.8 and 6.1.1.4'
O O 0.0106 0.0060 'International Tables Vol C Tables 4.2.6.8 and 6.1.1.4'
I I -0.4742 1.8119 'International Tables Vol C Tables 4.2.6.8 and 6.1.1.4'

loop_
_geom_angle_atom_site_label_1
_geom_angle_atom_site_label_2
_geom_angle_atom_site_label_3
_geom_angle
O2 C7 O1 124.2(8)
O2 C7 C1 123.0(8)
O1 C7 C1 112.8(7)
C2 C1 C6 119.4(7)
C2 C1 C7 123.0(7)
C6 C1 C7 117.6(7)
C1 C2 C3 120.4(6)
C4 C3 C2 120.6(6)
C4 C3 N1 121.4(7)
C2 C3 N1 118.0(6)
C3 C4 C5 119.7(7)
C4 C5 C6 120.2(7)
C5 C6 C1 119.6(7)
C9 N1 C3 108.8(5)
C9 N1 C8 110.2(7)
C3 N1 C8 109.9(6)
C9 N1 C10 108.1(6)
C3 N1 C10 112.4(6)
C8 N1 C10 107.5(6)

loop_
_geom_bond_atom_site_label_1
_geom_bond_atom_site_label_2
_geom_bond_distance
O1 C7 1.315(10)
O2 C7 1.203(10)
C7 C1 1.483(11)
C1 C2 1.383(9)
C1 C6 1.399(11)
C2 C3 1.391(10)
C3 C4 1.376(10)
C3 N1 1.502(8)
C4 C5 1.387(11)
C5 C6 1.404(12)
N1 C9 1.498(9)
N1 C8 1.505(9)
N1 C10 1.509(10)

loop_
_geom_torsion_atom_site_label_1
_geom_torsion_atom_site_label_2
_geom_torsion_atom_site_label_3
_geom_torsion_atom_site_label_4
_geom_torsion
O2 C7 C1 C2 166.7(9)
O1 C7 C1 C2 -12.6(10)
O2 C7 C1 C6 -13.8(13)
O1 C7 C1 C6 166.8(6)
C6 C1 C2 C3 2.3(10)
C7 C1 C2 C3 -178.3(6)
C1 C2 C3 C4 -1.4(10)
C1 C2 C3 N1 177.4(6)
C2 C3 C4 C5 -0.1(10)
N1 C3 C4 C5 -178.9(6)
C3 C4 C5 C6 0.7(10)
C4 C5 C6 C1 0.2(10)
C2 C1 C6 C5 -1.6(10)
C7 C1 C6 C5 178.9(6)
C4 C3 N1 C9 110.8(7)
C2 C3 N1 C9 -68.0(8)
C4 C3 N1 C8 -128.5(7)
C2 C3 N1 C8 52.6(8)
C4 C3 N1 C10 -8.8(9)
C2 C3 N1 C10 172.3(6)
